data_1545874
loop_
_publ_author_name
'Matsumoto, Kazuhiko'
'Nishiwaki, Erisa'
'Hosokawa, Takafumi'
'Tawa, Shinya'
'Nohira, Toshiyuki'
'Hagiwara, Rika'

_publ_section_title
;
 Thermal, Physical, and Electrochemical Properties of
 Li[N(SO2F)2]-[1-Ethyl-3-methylimidazolium][N(SO2F)2] Ionic Liquid
 Electrolytes for Li Secondary Batteries Operated at Room and Intermediate
 Temperatures
;
_journal_issue 17
_journal_name_full 'The Journal of Physical Chemistry C'
_journal_page_first 9209
_journal_paper_doi 10.1021/acs.jpcc.7b02296
_journal_volume 121
_journal_year 2017
_chemical_formula_moiety 'C6 H11 N2 1+, Li 1+, 2(N S2 O4 F2 1-)'
_chemical_formula_sum 'C6 H11 F4 Li N4 O8 S4'
_chemical_formula_weight 478.37
_chemical_name_common
;
Li[C2C1im][N(SO2F)2]2
;
_chemical_name_systematic
;
lithium 1-ethyl-3-methylimidazolium bis(fluorosulfonyl)amide
;
_space_group_IT_number 14
_symmetry_cell_setting monoclinic
_symmetry_space_group_name_Hall '-P 2yab'
_symmetry_space_group_name_H-M 'P 1 21/a 1'
_atom_sites_solution_hydrogens geom
_atom_sites_solution_primary direct
_atom_sites_solution_secondary difmap
_audit_creation_method SHELXL-97
_cell_angle_alpha 90.00
_cell_angle_beta 105.4220(10)
_cell_angle_gamma 90.00
_cell_formula_units_Z 2
_cell_length_a 8.9922(4)
_cell_length_b 9.6614(5)
_cell_length_c 10.2093(5)
_cell_measurement_reflns_used 8314
_cell_measurement_temperature 113
_cell_measurement_theta_max 27.44
_cell_measurement_theta_min 3.16
_cell_volume 855.02(7)
_computing_cell_refinement 'RAPID AUTO 2.40 (Rigaku 2006)'
_computing_data_collection 'Rigaku R-AXIS Rapid-II'
_computing_data_reduction 'RAPID AUTO 2.40 (Rigaku 2006)'
_computing_structure_refinement 'SHELXL-97 (Sheldrick, 1997)'
_computing_structure_solution 'SIR92 (Altmare et al., 1994)'
_diffrn_ambient_temperature 113
_diffrn_measured_fraction_theta_full 0.996
_diffrn_measured_fraction_theta_max 0.996
_diffrn_measurement_device_type 'Rigaku R-AXIS RapidII'
_diffrn_measurement_method 'imaging plate'
_diffrn_radiation_monochromator graphite
_diffrn_radiation_source 'fine-focus sealed tube'
_diffrn_radiation_type MoK\a
_diffrn_radiation_wavelength 0.71073
_diffrn_reflns_av_R_equivalents 0.0208
_diffrn_reflns_av_sigmaI/netI 0.0215
_diffrn_reflns_limit_h_max 10
_diffrn_reflns_limit_h_min -11
_diffrn_reflns_limit_k_max 12
_diffrn_reflns_limit_k_min -12
_diffrn_reflns_limit_l_max 13
_diffrn_reflns_limit_l_min -12
_diffrn_reflns_number 8074
_diffrn_reflns_theta_full 27.44
_diffrn_reflns_theta_max 27.44
_diffrn_reflns_theta_min 3.16
_exptl_absorpt_coefficient_mu 0.643
_exptl_absorpt_correction_T_max 1.0000
_exptl_absorpt_correction_T_min 0.6812
_exptl_absorpt_correction_type multi-scan
_exptl_absorpt_process_details 'ABSCOR; Higashi, 2001'
_exptl_crystal_colour colorless
_exptl_crystal_density_diffrn 1.858
_exptl_crystal_density_method 'not measured'
_exptl_crystal_description block
_exptl_crystal_F_000 484
_exptl_crystal_size_max 0.60
_exptl_crystal_size_mid 0.40
_exptl_crystal_size_min 0.40
_refine_diff_density_max 0.383
_refine_diff_density_min -0.524
_refine_diff_density_rms 0.074
_refine_ls_extinction_method none
_refine_ls_goodness_of_fit_ref 1.130
_refine_ls_hydrogen_treatment mixed
_refine_ls_matrix_type full
_refine_ls_number_parameters 162
_refine_ls_number_reflns 1949
_refine_ls_number_restraints 0
_refine_ls_restrained_S_all 1.130
_refine_ls_R_factor_all 0.0325
_refine_ls_R_factor_gt 0.0305
_refine_ls_shift/su_max 0.001
_refine_ls_shift/su_mean 0.000
_refine_ls_structure_factor_coef Fsqd
_refine_ls_weighting_details 'calc w=1/[\s^2^(Fo^2^)+(0.0406P)^2^+0.7318P] where P=(Fo^2^+2Fc^2^)/3'
_refine_ls_weighting_scheme calc
_refine_ls_wR_factor_gt 0.0856
_refine_ls_wR_factor_ref 0.0867
_reflns_number_gt 1797
_reflns_number_total 1949
_reflns_threshold_expression >2sigma(I)
_cod_data_source_file jp7b02296_si_001.cif
_cod_data_source_block shelxl
_cod_depositor_comments 'Adding full bibliography for 1545874.cif.'
_cod_original_sg_symbol_H-M P21/a
_cod_database_code 1545874

loop_
_symmetry_equiv_pos_as_xyz
'x, y, z'
'-x+1/2, y+1/2, -z'
'-x, -y, -z'
'x-1/2, -y-1/2, z'

loop_
_atom_site_label
_atom_site_type_symbol
_atom_site_fract_x
_atom_site_fract_y
_atom_site_fract_z
_atom_site_U_iso_or_equiv
_atom_site_adp_type
_atom_site_occupancy
_atom_site_symmetry_multiplicity
_atom_site_calc_flag
_atom_site_refinement_flags
_atom_site_disorder_assembly
_atom_site_disorder_group
S2 S 0.24471(4) 0.22863(4) 0.45665(4) 0.01630(13) Uani 1 1 d . . .
S1 S 0.04339(5) 0.13775(6) 0.22021(4) 0.02686(15) Uani 1 1 d . . .
O3 O 0.16584(14) 0.15441(12) 0.53950(12) 0.0188(3) Uani 1 1 d . . .
O1 O -0.02956(14) 0.04736(13) 0.29430(12) 0.0216(3) Uani 1 1 d . . .
O4 O 0.31949(16) 0.35412(13) 0.50967(14) 0.0256(3) Uani 1 1 d . . .
F1 F 0.15837(17) 0.0422(2) 0.17228(17) 0.0649(6) Uani 1 1 d . . .
N11 N 0.15252(19) 0.25125(18) 0.30499(17) 0.0265(4) Uani 1 1 d . . .
O2 O -0.0495(2) 0.1983(2) 0.09996(18) 0.0633(7) Uani 1 1 d . . .
Li1 Li 0.0000 0.0000 0.5000 0.0201(8) Uani 1 2 d S . .
F2 F 0.37897(12) 0.12917(12) 0.44673(12) 0.0274(3) Uani 1 1 d . . .
C7 C 0.5490(8) 1.2135(6) -0.1890(6) 0.0330(11) Uani 0.50 1 d P A -1
H7A H 0.5036 1.2726 -0.1346 0.049 Uiso 0.50 1 calc PR A -1
H7B H 0.5295 1.2508 -0.2791 0.049 Uiso 0.50 1 calc PR A -1
H7C H 0.6582 1.2078 -0.1490 0.049 Uiso 0.50 1 calc PR A -1
C2 C 0.4008(6) 0.9427(5) -0.0138(5) 0.0194(9) Uani 0.50 1 d P A -1
H2 H 0.2997 0.9261 -0.0634 0.023 Uiso 0.50 1 calc PR A -1
N3 N 0.4639(4) 0.9010(3) 0.1143(3) 0.0206(6) Uani 0.50 1 d P A -1
N1 N 0.5038(4) 1.0105(3) -0.0581(3) 0.0185(6) Uani 0.50 1 d P A -1
C4 C 0.6144(5) 0.9454(4) 0.1513(4) 0.0246(7) Uani 0.50 1 d P A -1
H4 H 0.6852 0.9313 0.2350 0.030 Uiso 0.50 1 calc PR A -1
C6 C 0.4788(5) 1.0701(4) -0.1955(4) 0.0233(7) Uani 0.50 1 d P A -1
H6A H 0.3690 1.0755 -0.2388 0.028 Uiso 0.50 1 calc PR A -1
H6B H 0.5251 1.0103 -0.2500 0.028 Uiso 0.50 1 calc PR A -1
C5 C 0.6410(6) 1.0138(6) 0.0434(5) 0.0220(10) Uani 0.50 1 d P A -1
H5 H 0.7331 1.0547 0.0387 0.026 Uiso 0.50 1 calc PR A -1
C8 C 0.3889(7) 0.8183(7) 0.1987(6) 0.0376(13) Uani 0.50 1 d P A -1
H8A H 0.3922 0.8675 0.2811 0.056 Uiso 0.50 1 calc PR A -1
H8B H 0.4419 0.7316 0.2203 0.056 Uiso 0.50 1 calc PR A -1
H8C H 0.2835 0.8015 0.1500 0.056 Uiso 0.50 1 calc PR A -1

loop_
_atom_site_aniso_label
_atom_site_aniso_U_11
_atom_site_aniso_U_22
_atom_site_aniso_U_33
_atom_site_aniso_U_23
_atom_site_aniso_U_13
_atom_site_aniso_U_12
S2 0.0153(2) 0.0150(2) 0.0195(2) 0.00027(14) 0.00613(16) -0.00160(14)
S1 0.0219(2) 0.0416(3) 0.0167(2) 0.00382(18) 0.00453(17) -0.01129(19)
O3 0.0192(6) 0.0192(6) 0.0183(6) 0.0015(5) 0.0055(5) -0.0031(4)
O1 0.0214(6) 0.0220(6) 0.0205(6) 0.0032(5) 0.0040(5) -0.0038(5)
O4 0.0273(7) 0.0194(6) 0.0327(7) -0.0051(5) 0.0123(6) -0.0077(5)
F1 0.0380(8) 0.1041(14) 0.0631(10) -0.0543(10) 0.0317(7) -0.0234(8)
N11 0.0248(8) 0.0299(8) 0.0231(8) 0.0094(6) 0.0036(6) -0.0095(6)
O2 0.0497(11) 0.0938(16) 0.0320(9) 0.0349(10) -0.0145(8) -0.0426(11)
Li1 0.0174(19) 0.0200(19) 0.023(2) 0.0032(16) 0.0054(15) 0.0000(15)
F2 0.0186(5) 0.0271(6) 0.0387(7) -0.0051(5) 0.0115(5) 0.0036(4)
C7 0.051(4) 0.026(3) 0.023(2) 0.0037(17) 0.012(2) -0.003(2)
C2 0.014(2) 0.021(2) 0.021(2) -0.0019(17) 0.0013(18) 0.0010(16)
N3 0.0248(15) 0.0194(15) 0.0179(16) 0.0009(12) 0.0063(13) -0.0008(12)
N1 0.0230(15) 0.0171(13) 0.0139(12) -0.0003(11) 0.0021(11) -0.0029(11)
C4 0.030(2) 0.0228(17) 0.0166(16) 0.0010(13) -0.0013(14) 0.0005(15)
C6 0.0289(19) 0.0255(18) 0.0152(18) 0.0016(14) 0.0055(16) -0.0002(15)
C5 0.009(2) 0.030(3) 0.023(2) -0.0033(19) -0.0028(17) -0.0019(17)
C8 0.046(3) 0.037(3) 0.033(3) 0.016(2) 0.016(2) -0.001(2)

loop_
_atom_type_symbol
_atom_type_description
_atom_type_scat_dispersion_real
_atom_type_scat_dispersion_imag
_atom_type_scat_source
C C 0.0033 0.0016 'International Tables Vol C Tables 4.2.6.8 and 6.1.1.4'
H H 0.0000 0.0000 'International Tables Vol C Tables 4.2.6.8 and 6.1.1.4'
N N 0.0061 0.0033 'International Tables Vol C Tables 4.2.6.8 and 6.1.1.4'
O O 0.0106 0.0060 'International Tables Vol C Tables 4.2.6.8 and 6.1.1.4'
F F 0.0171 0.0103 'International Tables Vol C Tables 4.2.6.8 and 6.1.1.4'
S S 0.1246 0.1234 'International Tables Vol C Tables 4.2.6.8 and 6.1.1.4'
Li Li -0.0003 0.0001 'International Tables Vol C Tables 4.2.6.8 and 6.1.1.4'

loop_
_geom_angle_atom_site_label_1
_geom_angle_atom_site_label_2
_geom_angle_atom_site_label_3
_geom_angle
_geom_angle_site_symmetry_1
_geom_angle_site_symmetry_3
O4 S2 O3 117.41(8) . .
O4 S2 N11 109.27(9) . .
O3 S2 N11 116.04(8) . .
O4 S2 F2 104.65(7) . .
O3 S2 F2 104.01(7) . .
N11 S2 F2 103.66(8) . .
O2 S1 O1 117.73(9) . .
O2 S1 F1 105.09(13) . .
O1 S1 F1 103.95(10) . .
O2 S1 N11 109.13(11) . .
O1 S1 N11 116.38(8) . .
F1 S1 N11 102.55(9) . .
S2 O3 Li1 133.58(8) . .
S1 O1 Li1 135.42(8) . .
S2 O4 Li1 145.05(9) . 2_556
S2 N11 S1 122.48(10) . .
O3 Li1 O3 180.00(7) . 3_556
O3 Li1 O1 93.97(5) . 3_556
O3 Li1 O1 86.03(5) 3_556 3_556
O3 Li1 O1 86.03(5) . .
O3 Li1 O1 93.97(5) 3_556 .
O1 Li1 O1 180.0 3_556 .
O3 Li1 O4 88.17(5) . 2_546
O3 Li1 O4 91.83(5) 3_556 2_546
O1 Li1 O4 90.38(5) 3_556 2_546
O1 Li1 O4 89.62(5) . 2_546
O3 Li1 O4 91.83(5) . 4_565
O3 Li1 O4 88.17(5) 3_556 4_565
O1 Li1 O4 89.62(5) 3_556 4_565
O1 Li1 O4 90.38(5) . 4_565
O4 Li1 O4 180.00(7) 2_546 4_565
N1 C2 N3 109.5(4) . .
C2 N3 C4 107.7(3) . .
C2 N3 C8 126.6(4) . .
C4 N3 C8 125.7(4) . .
C2 N1 C5 108.9(4) . .
C2 N1 C6 125.5(3) . .
C5 N1 C6 125.6(4) . .
C5 C4 N3 107.6(3) . .
N1 C6 C7 111.0(4) . .
C4 C5 N1 106.3(4) . .

loop_
_geom_bond_atom_site_label_1
_geom_bond_atom_site_label_2
_geom_bond_distance
_geom_bond_site_symmetry_2
S2 O4 1.4218(13) .
S2 O3 1.4323(12) .
S2 N11 1.5651(16) .
S2 F2 1.5673(11) .
S1 O2 1.4150(17) .
S1 O1 1.4244(12) .
S1 F1 1.5588(16) .
S1 N11 1.5693(17) .
O3 Li1 2.0717(12) .
O1 Li1 2.0961(12) .
O4 Li1 2.1717(13) 2_556
Li1 O3 2.0717(12) 3_556
Li1 O1 2.0961(12) 3_556
Li1 O4 2.1717(13) 2_546
Li1 O4 2.1717(13) 4_565
C7 C6 1.516(7) .
C2 N1 1.309(6) .
C2 N3 1.341(6) .
N3 C4 1.373(5) .
N3 C8 1.464(6) .
N1 C5 1.385(5) .
N1 C6 1.477(4) .
C4 C5 1.359(7) .
